data_1508214
loop_
_publ_author_name
'Riveraa, Jose Maria'
'Mendeza, Enrique'
'Colorado-Peraltab, Raul'
'Rinconc, Susana'
'Farfanb, Norberto'
'Santillan, Rosa'

_publ_section_title
;
 Synthesis, characterization and X-ray studies of new six-seven membered
 rings [4.5.0] heterobicyclic system of monomeric boronates
;
_journal_name_full
;
Inorganica Chimica Acta
;
_journal_page_first 26
_journal_page_last 32
_journal_paper_doi 10.1016/j.ica.2012.03.055
_journal_volume 390
_journal_year 2012
_chemical_formula_moiety 'C23 H23 B2 N1 O3'
_chemical_formula_sum 'C23 H23 B2 N O3'
_chemical_formula_weight 383.04
_chemical_melting_point 371(3)
_chemical_name_common Diboronates
_chemical_name_systematic
;
(2R)-6,9-dimethyl-2,4-diphenylbenzo[j]-8-aza-1,3,5,2,4-trioxadiboraciclo
undec-8-ene
;
_space_group_IT_number 19
_symmetry_cell_setting orthorhombic
_symmetry_space_group_name_Hall 'P 2ac 2ab'
_symmetry_space_group_name_H-M 'P 21 21 21'
_atom_sites_solution_hydrogens geom
_atom_sites_solution_primary direct
_atom_sites_solution_secondary difmap
_cell_angle_alpha 90.00
_cell_angle_beta 90.00
_cell_angle_gamma 90.00
_cell_formula_units_Z 4
_cell_length_a 8.2208(3)
_cell_length_b 14.6103(6)
_cell_length_c 17.4739(8)
_cell_measurement_reflns_used 2667
_cell_measurement_temperature 293(2)
_cell_measurement_theta_max 27.485
_cell_measurement_theta_min 3.395
_cell_volume 2098.76(15)
_computing_cell_refinement 'HKL Scalepack (Otwinowski & Minor 1997)'
_computing_data_collection 'Collect (Nonius BV, 1997-2000)'
_computing_data_reduction 'HKL Denzo and Scalepack (Otwinowski & Minor 19'
_computing_molecular_graphics 'Ortep-3 for Windows (Farrugia, 1997)'
_computing_publication_material 'WinGX publication routines (Farrugia, 1999)'
_computing_structure_refinement 'SHELXL-97 (Sheldrick, 1997)'
_computing_structure_solution 'SHELXS-97 (Sheldrick, 1997)'
_diffrn_ambient_temperature 293(2)
_diffrn_measured_fraction_theta_full 0.983
_diffrn_measured_fraction_theta_max 0.983
_diffrn_measurement_device_type KappaCCD
_diffrn_measurement_method 'CCD rotation images, thick slices'
_diffrn_radiation_monochromator graphite
_diffrn_radiation_source 'fine-focus sealed tube'
_diffrn_radiation_type MoK\a
_diffrn_radiation_wavelength 0.71073
_diffrn_reflns_av_R_equivalents 0.0489
_diffrn_reflns_av_sigmaI/netI 0.0650
_diffrn_reflns_limit_h_max 10
_diffrn_reflns_limit_h_min -10
_diffrn_reflns_limit_k_max 18
_diffrn_reflns_limit_k_min -18
_diffrn_reflns_limit_l_max 22
_diffrn_reflns_limit_l_min -22
_diffrn_reflns_number 4680
_diffrn_reflns_theta_full 27.47
_diffrn_reflns_theta_max 27.47
_diffrn_reflns_theta_min 3.64
_exptl_absorpt_coefficient_mu 0.078
_exptl_absorpt_correction_type none
_exptl_crystal_colour yellow
_exptl_crystal_density_diffrn 1.212
_exptl_crystal_density_method 'not measured'
_exptl_crystal_description prism
_exptl_crystal_F_000 808
_exptl_crystal_size_max 0.2
_exptl_crystal_size_mid 0.2
_exptl_crystal_size_min 0.1
_refine_diff_density_max 0.122
_refine_diff_density_min -0.119
_refine_diff_density_rms 0.027
_refine_ls_abs_structure_details 'Flack H D (1983), Acta Cryst. A39, 876-881'
_refine_ls_abs_structure_Flack 0(2)
_refine_ls_extinction_coef 0.048(6)
_refine_ls_extinction_expression Fc^*^=kFc[1+0.001xFc^2^\l^3^/sin(2\q)]^-1/4^
_refine_ls_extinction_method SHELXL
_refine_ls_goodness_of_fit_ref 1.077
_refine_ls_hydrogen_treatment mixed
_refine_ls_matrix_type full
_refine_ls_number_parameters 265
_refine_ls_number_reflns 2690
_refine_ls_number_restraints 0
_refine_ls_restrained_S_all 1.077
_refine_ls_R_factor_all 0.1191
_refine_ls_R_factor_gt 0.0538
_refine_ls_shift/su_max 0.041
_refine_ls_shift/su_mean 0.001
_refine_ls_structure_factor_coef Fsqd
_refine_ls_weighting_details 'calc w=1/[\s^2^(Fo^2^)+(0.0412P)^2^+0.4778P] where P=(Fo^2^+2Fc^2^)/3'
_refine_ls_weighting_scheme calc
_refine_ls_wR_factor_gt 0.1106
_refine_ls_wR_factor_ref 0.1288
_reflns_number_gt 1536
_reflns_number_total 2690
_reflns_threshold_expression >2sigma(I)
_cod_data_source_file 6a.cif.txt
_cod_data_source_block publication_text
_cod_depositor_comments
;
The following automatic conversions were performed:

'_chemical_melting_point' value '95-100 C' was changed to '371(3)' -
it was converted from degrees Celsius(C) to Kelvins(K), the average
value was taken and precision was estimated.

Automatic conversion script
Id: cif_fix_values 1715 2011-07-08 13:25:40Z adriana 
;
_cod_database_code 1508214

loop_
_symmetry_equiv_pos_as_xyz
'x, y, z'
'-x+1/2, -y, z+1/2'
'x+1/2, -y+1/2, -z'
'-x, y+1/2, -z+1/2'

loop_
_atom_site_label
_atom_site_type_symbol
_atom_site_fract_x
_atom_site_fract_y
_atom_site_fract_z
_atom_site_U_iso_or_equiv
_atom_site_adp_type
_atom_site_occupancy
_atom_site_symmetry_multiplicity
_atom_site_calc_flag
_atom_site_refinement_flags
O2 O 0.3622(3) 0.48055(15) 0.85524(13) 0.0603(6) Uani 1 1 d .
O1 O 0.3706(3) 0.63096(15) 0.90351(12) 0.0601(7) Uani 1 1 d .
N1 N 0.4069(3) 0.60607(17) 0.76355(15) 0.0532(7) Uani 1 1 d .
O3 O 0.2767(4) 0.40982(16) 0.73702(14) 0.0808(8) Uani 1 1 d .
C18 C 0.6334(4) 0.5613(2) 0.85990(19) 0.0542(9) Uani 1 1 d .
C1 C 0.2925(5) 0.7436(2) 0.81096(19) 0.0574(9) Uani 1 1 d .
C2 C 0.3087(4) 0.7135(2) 0.88641(19) 0.0552(9) Uani 1 1 d .
C7 C 0.3414(4) 0.6845(2) 0.74830(19) 0.0555(9) Uani 1 1 d .
C12 C 0.2546(5) 0.3202(2) 0.8562(2) 0.0683(10) Uani 1 1 d .
C10 C 0.3123(6) 0.7154(3) 0.6670(2) 0.0789(13) Uani 1 1 d .
H10A H 0.3518 0.6697 0.6323 0.118 Uiso 1 1 calc R
H10B H 0.3688 0.7720 0.6581 0.118 Uiso 1 1 calc R
H10C H 0.1979 0.7243 0.6590 0.118 Uiso 1 1 calc R
B2 B 0.2999(5) 0.4109(3) 0.8147(3) 0.0608(11) Uani 1 1 d .
B1 B 0.4424(5) 0.5683(2) 0.8470(2) 0.0514(10) Uani 1 1 d .
C6 C 0.2217(6) 0.8305(2) 0.7995(2) 0.0793(12) Uani 1 1 d .
H6 H 0.2095 0.8525 0.7499 0.095 Uiso 1 1 calc R
C5 C 0.1710(6) 0.8828(3) 0.8593(3) 0.0929(14) Uani 1 1 d .
H5 H 0.1244 0.9398 0.8503 0.112 Uiso 1 1 calc R
C8 C 0.4489(5) 0.5413(2) 0.70255(19) 0.0666(10) Uani 1 1 d .
H8A H 0.5400 0.5040 0.7190 0.080 Uiso 1 1 calc R
H8B H 0.4822 0.5750 0.6574 0.080 Uiso 1 1 calc R
C19 C 0.7133(5) 0.4813(2) 0.8806(2) 0.0725(11) Uani 1 1 d .
H19 H 0.6534 0.4275 0.8849 0.087 Uiso 1 1 calc R
C23 C 0.7312(5) 0.6382(3) 0.8559(2) 0.0754(11) Uani 1 1 d .
H23 H 0.6834 0.6937 0.8428 0.090 Uiso 1 1 calc R
C4 C 0.1886(6) 0.8514(3) 0.9334(3) 0.0877(14) Uani 1 1 d .
H4 H 0.1536 0.8873 0.9741 0.105 Uiso 1 1 calc R
C3 C 0.2574(5) 0.7675(2) 0.9472(2) 0.0686(11) Uani 1 1 d .
H3 H 0.2697 0.7468 0.9972 0.082 Uiso 1 1 calc R
C9 C 0.3070(5) 0.4794(3) 0.6821(2) 0.0710(11) Uani 1 1 d .
H9 H 0.2091 0.5174 0.6780 0.085 Uiso 1 1 calc R
C22 C 0.8960(5) 0.6366(3) 0.8704(3) 0.0875(13) Uani 1 1 d .
H22 H 0.9570 0.6900 0.8668 0.105 Uiso 1 1 calc R
C21 C 0.9679(5) 0.5575(3) 0.8896(3) 0.0858(13) Uani 1 1 d .
H21 H 1.0791 0.5561 0.8992 0.103 Uiso 1 1 calc R
C13 C 0.1771(6) 0.2494(3) 0.8185(3) 0.0863(14) Uani 1 1 d .
H13 H 0.1445 0.2584 0.7681 0.104 Uiso 1 1 calc R
C17 C 0.2996(7) 0.3052(3) 0.9318(2) 0.0931(16) Uani 1 1 d .
H17 H 0.3504 0.3515 0.9594 0.112 Uiso 1 1 calc R
C11 C 0.3334(8) 0.4315(3) 0.6054(2) 0.1093(17) Uani 1 1 d .
H11A H 0.2449 0.3902 0.5958 0.164 Uiso 1 1 calc R
H11B H 0.4336 0.3979 0.6068 0.164 Uiso 1 1 calc R
H11C H 0.3381 0.4763 0.5653 0.164 Uiso 1 1 calc R
C20 C 0.8780(6) 0.4787(3) 0.8950(3) 0.0923(14) Uani 1 1 d .
H20 H 0.9280 0.4238 0.9084 0.111 Uiso 1 1 calc R
C15 C 0.1930(9) 0.1521(3) 0.9270(4) 0.127(3) Uani 1 1 d .
H15 H 0.1735 0.0961 0.9506 0.153 Uiso 1 1 calc R
C14 C 0.1460(7) 0.1658(3) 0.8525(4) 0.1080(17) Uani 1 1 d .
H14 H 0.0940 0.1196 0.8253 0.130 Uiso 1 1 calc R
C16 C 0.2689(10) 0.2211(3) 0.9665(3) 0.131(3) Uani 1 1 d .
H16 H 0.3002 0.2116 1.0170 0.157 Uiso 1 1 calc R

loop_
_atom_site_aniso_label
_atom_site_aniso_U_11
_atom_site_aniso_U_22
_atom_site_aniso_U_33
_atom_site_aniso_U_23
_atom_site_aniso_U_13
_atom_site_aniso_U_12
O2 0.0569(14) 0.0608(13) 0.0630(13) -0.0002(12) 0.0014(13) -0.0134(12)
O1 0.0652(15) 0.0596(14) 0.0556(13) -0.0003(11) 0.0034(12) 0.0081(13)
N1 0.0471(17) 0.0589(16) 0.0538(16) -0.0023(14) 0.0020(14) -0.0038(13)
O3 0.105(2) 0.0709(15) 0.0664(16) -0.0080(13) -0.0059(17) -0.0168(16)
C18 0.058(2) 0.0519(19) 0.0528(19) -0.0050(16) -0.0022(18) -0.0009(18)
C1 0.058(2) 0.0522(19) 0.062(2) 0.0016(17) -0.0001(18) -0.0073(18)
C2 0.050(2) 0.0515(19) 0.064(2) -0.0024(17) -0.0006(18) -0.0055(17)
C7 0.048(2) 0.0580(19) 0.061(2) 0.0081(17) -0.0008(18) -0.0085(17)
C12 0.071(3) 0.053(2) 0.081(3) -0.0086(19) 0.018(2) 0.0023(19)
C10 0.096(3) 0.079(3) 0.062(2) 0.014(2) -0.002(2) 0.004(2)
B2 0.049(2) 0.059(2) 0.075(3) -0.010(2) 0.004(2) 0.002(2)
B1 0.053(2) 0.051(2) 0.050(2) 0.0001(18) 0.003(2) -0.0017(19)
C6 0.098(3) 0.057(2) 0.082(3) 0.010(2) -0.002(3) -0.001(2)
C5 0.120(4) 0.052(2) 0.106(3) -0.006(2) 0.006(3) 0.014(2)
C8 0.069(3) 0.075(2) 0.056(2) -0.0034(19) 0.005(2) 0.003(2)
C19 0.061(3) 0.056(2) 0.100(3) -0.008(2) -0.009(2) 0.003(2)
C23 0.051(3) 0.070(2) 0.106(3) 0.012(2) -0.003(2) -0.005(2)
C4 0.112(4) 0.065(2) 0.085(3) -0.012(2) 0.009(3) 0.004(3)
C3 0.077(3) 0.060(2) 0.069(2) -0.0042(18) 0.007(2) -0.001(2)
C9 0.075(3) 0.075(2) 0.063(2) -0.0047(19) -0.002(2) 0.002(2)
C22 0.059(3) 0.090(3) 0.114(4) 0.009(3) -0.001(3) -0.015(2)
C21 0.046(2) 0.113(4) 0.098(3) -0.009(3) -0.004(2) 0.004(3)
C13 0.088(3) 0.059(2) 0.112(3) -0.008(2) 0.003(3) -0.007(2)
C17 0.141(5) 0.063(2) 0.075(3) -0.007(2) 0.027(3) -0.008(3)
C11 0.154(5) 0.108(3) 0.067(3) -0.027(2) -0.003(3) -0.011(4)
C20 0.067(3) 0.081(3) 0.129(4) -0.009(3) -0.015(3) 0.023(3)
C15 0.203(7) 0.059(3) 0.121(4) -0.005(3) 0.071(5) -0.011(4)
C14 0.120(4) 0.058(3) 0.146(5) -0.014(3) 0.016(4) -0.015(3)
C16 0.240(8) 0.076(3) 0.078(3) -0.001(2) 0.052(4) -0.005(4)

loop_
_atom_type_symbol
_atom_type_description
_atom_type_scat_dispersion_real
_atom_type_scat_dispersion_imag
_atom_type_scat_source
C C 0.0033 0.0016 'International Tables Vol C Tables 4.2.6.8 and 6.1.1.4'
H H 0.0000 0.0000 'International Tables Vol C Tables 4.2.6.8 and 6.1.1.4'
B B 0.0013 0.0007 'International Tables Vol C Tables 4.2.6.8 and 6.1.1.4'
N N 0.0061 0.0033 'International Tables Vol C Tables 4.2.6.8 and 6.1.1.4'
O O 0.0106 0.0060 'International Tables Vol C Tables 4.2.6.8 and 6.1.1.4'

loop_
_geom_angle_atom_site_label_1
_geom_angle_atom_site_label_2
_geom_angle_atom_site_label_3
_geom_angle
B2 O2 B1 142.4(3)
C2 O1 B1 124.2(3)
C7 N1 C8 121.3(3)
C7 N1 B1 125.0(3)
C8 N1 B1 113.6(3)
B2 O3 C9 129.5(3)
C23 C18 C19 115.0(3)
C23 C18 B1 121.0(3)
C19 C18 B1 123.9(3)
C2 C1 C6 117.2(3)
C2 C1 C7 119.9(3)
C6 C1 C7 122.8(3)
O1 C2 C3 117.1(3)
O1 C2 C1 122.0(3)
C3 C2 C1 120.9(3)
N1 C7 C1 119.1(3)
N1 C7 C10 121.6(3)
C1 C7 C10 119.2(3)
C13 C12 C17 117.3(4)
C13 C12 B2 121.8(4)
C17 C12 B2 120.8(4)
O2 B2 O3 125.8(4)
O2 B2 C12 119.5(4)
O3 B2 C12 114.7(3)
O2 B1 O1 107.6(3)
O2 B1 N1 108.4(3)
O1 B1 N1 109.1(3)
O2 B1 C18 112.2(3)
O1 B1 C18 110.0(3)
N1 B1 C18 109.5(3)
C5 C6 C1 121.6(4)
C6 C5 C4 120.1(4)
N1 C8 C9 112.0(3)
C20 C19 C18 122.4(4)
C22 C23 C18 123.2(4)
C3 C4 C5 120.3(4)
C4 C3 C2 119.9(4)
O3 C9 C8 113.7(3)
O3 C9 C11 106.8(3)
C8 C9 C11 111.7(4)
C21 C22 C23 119.6(4)
C22 C21 C20 120.3(4)
C12 C13 C14 122.8(5)
C12 C17 C16 120.3(4)
C21 C20 C19 119.6(4)
C16 C15 C14 119.8(4)
C15 C14 C13 119.0(5)
C15 C16 C17 120.8(5)

loop_
_geom_bond_atom_site_label_1
_geom_bond_atom_site_label_2
_geom_bond_distance
O2 B2 1.341(5)
O2 B1 1.449(4)
O1 C2 1.342(4)
O1 B1 1.470(4)
N1 C7 1.294(4)
N1 C8 1.467(4)
N1 B1 1.587(5)
O3 B2 1.371(5)
O3 C9 1.420(4)
C18 C23 1.384(5)
C18 C19 1.389(5)
C18 B1 1.590(5)
C1 C2 1.396(5)
C1 C6 1.411(5)
C1 C7 1.451(5)
C2 C3 1.389(5)
C7 C10 1.510(5)
C12 C13 1.381(5)
C12 C17 1.390(6)
C12 B2 1.556(5)
C6 C5 1.360(5)
C5 C4 1.381(6)
C8 C9 1.518(5)
C19 C20 1.378(6)
C23 C22 1.378(6)
C4 C3 1.371(5)
C9 C11 1.529(5)
C22 C21 1.341(6)
C21 C20 1.372(6)
C13 C14 1.382(6)
C17 C16 1.393(5)
C15 C16 1.372(8)
C15 C14 1.373(8)

loop_
_geom_torsion_atom_site_label_1
_geom_torsion_atom_site_label_2
_geom_torsion_atom_site_label_3
_geom_torsion_atom_site_label_4
_geom_torsion
B1 O1 C2 C3 -174.9(3)
B1 O1 C2 C1 6.6(5)
C6 C1 C2 O1 178.3(3)
C7 C1 C2 O1 0.8(5)
C6 C1 C2 C3 -0.2(5)
C7 C1 C2 C3 -177.7(4)
C8 N1 C7 C1 176.0(3)
B1 N1 C7 C1 -1.1(5)
C8 N1 C7 C10 -3.0(5)
B1 N1 C7 C10 179.8(3)
C2 C1 C7 N1 -3.3(5)
C6 C1 C7 N1 179.4(4)
C2 C1 C7 C10 175.8(4)
C6 C1 C7 C10 -1.6(5)
B1 O2 B2 O3 -9.2(8)
B1 O2 B2 C12 168.0(4)
C9 O3 B2 O2 -1.8(7)
C9 O3 B2 C12 -179.1(3)
C13 C12 B2 O2 174.3(4)
C17 C12 B2 O2 -9.6(6)
C13 C12 B2 O3 -8.2(6)
C17 C12 B2 O3 167.9(4)
B2 O2 B1 O1 138.4(4)
B2 O2 B1 N1 20.5(6)
B2 O2 B1 C18 -100.5(5)
C2 O1 B1 O2 -127.0(3)
C2 O1 B1 N1 -9.7(4)
C2 O1 B1 C18 110.4(3)
C7 N1 B1 O2 123.9(3)
C8 N1 B1 O2 -53.4(3)
C7 N1 B1 O1 7.1(4)
C8 N1 B1 O1 -170.2(3)
C7 N1 B1 C18 -113.3(4)
C8 N1 B1 C18 69.4(3)
C23 C18 B1 O2 -178.8(3)
C19 C18 B1 O2 -3.2(5)
C23 C18 B1 O1 -59.0(4)
C19 C18 B1 O1 116.5(4)
C23 C18 B1 N1 60.8(4)
C19 C18 B1 N1 -123.6(3)
C2 C1 C6 C5 -0.2(6)
C7 C1 C6 C5 177.3(4)
C1 C6 C5 C4 0.2(7)
C7 N1 C8 C9 -87.4(4)
B1 N1 C8 C9 90.0(3)
C23 C18 C19 C20 -0.9(6)
B1 C18 C19 C20 -176.7(4)
C19 C18 C23 C22 0.7(6)
B1 C18 C23 C22 176.6(4)
C6 C5 C4 C3 0.1(8)
C5 C4 C3 C2 -0.5(7)
O1 C2 C3 C4 -178.0(4)
C1 C2 C3 C4 0.5(6)
B2 O3 C9 C8 31.5(6)
B2 O3 C9 C11 155.2(4)
N1 C8 C9 O3 -74.9(4)
N1 C8 C9 C11 164.0(3)
C18 C23 C22 C21 -0.2(7)
C23 C22 C21 C20 -0.2(7)
C17 C12 C13 C14 -1.0(7)
B2 C12 C13 C14 175.3(4)
C13 C12 C17 C16 1.1(7)
B2 C12 C17 C16 -175.2(5)
C22 C21 C20 C19 0.0(8)
C18 C19 C20 C21 0.5(7)
C16 C15 C14 C13 0.3(10)
C12 C13 C14 C15 0.3(8)
C14 C15 C16 C17 -0.3(10)
C12 C17 C16 C15 -0.5(10)
